data_2019209
loop_
_publ_author_name
'Chen, Xiao-Hua'
'Chen, Shun-Yu'
'Xie, Chun-Ling'
'Wu, Qiong-Jie'

_publ_section_title
;
 A novel one-dimensional copper(II) coordination polymer and a trinuclear
 nickel(II) complex with a one-dimensional hydrogen-bonded structure
;
_journal_coeditor_code EG3136
_journal_issue 11
_journal_name_full 'Acta Crystallographica Section C'
_journal_page_first 1373
_journal_page_last 1377
_journal_paper_doi 10.1107/S0108270113027984
_journal_volume 69
_journal_year 2013
_chemical_formula_iupac '[Cu (C19 H14 N2 O3)] , C3 H7 N O , H2 O'
_chemical_formula_moiety 'C19 H14 Cu N2 O3, C3 H7 N O, H2 O'
_chemical_formula_sum 'C22 H23 Cu N3 O5'
_chemical_formula_weight 472.97
_chemical_name_systematic
;<i>catena</i>-Poly[[copper(II)-\m-[2-({2-[2-(naphthalen-2-yloxy)-1-oxidoethylidene]hydrazin-1-ylidene}methyl)phenolato]] dimethylformamide
monosolvate monohydrate]
;
_space_group_IT_number 14
_symmetry_cell_setting monoclinic
_symmetry_space_group_name_Hall '-P 2ybc'
_symmetry_space_group_name_H-M 'P 1 21/c 1'
_atom_sites_solution_hydrogens geom
_atom_sites_solution_primary direct
_atom_sites_solution_secondary difmap
_audit_creation_method SHELXL97
_cell_angle_alpha 90.00
_cell_angle_beta 106.701(8)
_cell_angle_gamma 90.00
_cell_formula_units_Z 4
_cell_length_a 10.874(4)
_cell_length_b 22.702(8)
_cell_length_c 9.137(3)
_cell_measurement_reflns_used 3261
_cell_measurement_temperature 293(2)
_cell_measurement_theta_max 27.48
_cell_measurement_theta_min 3.14
_cell_volume 2160.4(13)
_computing_cell_refinement 'TEXRAY (Molecular Structure Corporation, 1999)'
_computing_data_collection 'TEXRAY (Molecular Structure Corporation, 1999)'
_computing_data_reduction 'TEXSAN (Molecular Structure Corporation, 1999)'
_computing_molecular_graphics 'ORTEX (McArdle, 1995)'
_computing_publication_material 'SHELXL97/2 (Sheldrick, 2008)'
_computing_structure_refinement 'SHELXL97 (Sheldrick, 2008)'
_computing_structure_solution 'SHELXS97 (Sheldrick, 2008)'
_diffrn_ambient_temperature 293(2)
_diffrn_measured_fraction_theta_full 0.995
_diffrn_measured_fraction_theta_max 0.995
_diffrn_measurement_device_type 'Rigaku R-AXIS RAPID imaging-plate'
_diffrn_measurement_method \w
_diffrn_radiation_monochromator graphite
_diffrn_radiation_source 'fine-focus sealed tube'
_diffrn_radiation_type MoK\a
_diffrn_radiation_wavelength 0.71073
_diffrn_reflns_av_R_equivalents 0.0639
_diffrn_reflns_av_sigmaI/netI 0.0562
_diffrn_reflns_limit_h_max 14
_diffrn_reflns_limit_h_min -12
_diffrn_reflns_limit_k_max 29
_diffrn_reflns_limit_k_min -29
_diffrn_reflns_limit_l_max 10
_diffrn_reflns_limit_l_min -11
_diffrn_reflns_number 20932
_diffrn_reflns_theta_full 27.48
_diffrn_reflns_theta_max 27.48
_diffrn_reflns_theta_min 3.14
_diffrn_standards_decay_% 0
_diffrn_standards_number none
_exptl_absorpt_coefficient_mu 1.050
_exptl_absorpt_correction_T_max 0.845
_exptl_absorpt_correction_T_min 0.746
_exptl_absorpt_correction_type multi-scan
_exptl_absorpt_process_details '(TEXRAY; Molecular Structure Corporation, 1999)'
_exptl_crystal_colour green
_exptl_crystal_density_diffrn 1.454
_exptl_crystal_density_method 'not measured'
_exptl_crystal_description prism
_exptl_crystal_F_000 980
_exptl_crystal_size_max 0.38
_exptl_crystal_size_mid 0.24
_exptl_crystal_size_min 0.16
_refine_diff_density_max 0.448
_refine_diff_density_min -0.405
_refine_ls_extinction_method none
_refine_ls_goodness_of_fit_ref 1.052
_refine_ls_hydrogen_treatment mixed
_refine_ls_matrix_type full
_refine_ls_number_parameters 290
_refine_ls_number_reflns 4922
_refine_ls_number_restraints 2
_refine_ls_restrained_S_all 1.052
_refine_ls_R_factor_all 0.0750
_refine_ls_R_factor_gt 0.0423
_refine_ls_shift/su_max 0.001
_refine_ls_shift/su_mean 0.000
_refine_ls_structure_factor_coef Fsqd
_refine_ls_weighting_details 'calc w = 1/[\s^2^(Fo^2^)+(0.0449P)^2^+0.0000P] where P=(Fo^2^+2Fc^2^)/3'
_refine_ls_weighting_scheme calc
_refine_ls_wR_factor_gt 0.0938
_refine_ls_wR_factor_ref 0.1056
_reflns_number_gt 3261
_reflns_number_total 4922
_reflns_threshold_expression I>2\s(I)
_cod_data_source_file eg3136.cif
_cod_data_source_block I
_cod_original_sg_symbol_H-M 'P 21/c'
_cod_database_code 2019209

loop_
_symmetry_equiv_pos_as_xyz
'x, y, z'
'-x, y+1/2, -z+1/2'
'-x, -y, -z'
'x, -y-1/2, z-1/2'

loop_
_atom_site_type_symbol
_atom_site_label
_atom_site_fract_x
_atom_site_fract_y
_atom_site_fract_z
_atom_site_U_iso_or_equiv
_atom_site_adp_type
_atom_site_calc_flag
_atom_site_refinement_flags
_atom_site_occupancy
_atom_site_symmetry_multiplicity
Cu Cu1 0.22469(3) 0.276839(14) 0.76683(3) 0.04085(12) Uani d . 1 1
O O1 0.09165(19) 0.32967(9) 0.77090(17) 0.0529(5) Uani d . 1 1
O O2 0.35735(19) 0.22366(8) 0.74037(17) 0.0510(5) Uani d . 1 1
O O3 0.3858(2) 0.15040(9) 0.41410(18) 0.0568(5) Uani d . 1 1
N N1 0.1897(2) 0.28199(9) 0.5478(2) 0.0390(5) Uani d . 1 1
N N2 0.2614(2) 0.24276(9) 0.48768(19) 0.0392(5) Uani d . 1 1
C C1 0.0278(3) 0.36435(13) 0.6588(3) 0.0492(7) Uani d . 1 1
C C2 0.0334(3) 0.35888(12) 0.5050(3) 0.0486(7) Uani d . 1 1
C C3 -0.0398(3) 0.39776(15) 0.3933(3) 0.0702(10) Uani d . 1 1
H H3A -0.0370 0.3941 0.2929 0.084 Uiso calc R 1 1
C C4 -0.1145(4) 0.44055(18) 0.4283(4) 0.0882(13) Uani d . 1 1
H H4A -0.1621 0.4659 0.3532 0.106 Uiso calc R 1 1
C C5 -0.1182(4) 0.44561(17) 0.5791(4) 0.0865(12) Uani d . 1 1
H H5A -0.1682 0.4749 0.6047 0.104 Uiso calc R 1 1
C C6 -0.0496(3) 0.40836(15) 0.6895(3) 0.0689(10) Uani d . 1 1
H H6A -0.0548 0.4126 0.7888 0.083 Uiso calc R 1 1
C C7 0.1100(3) 0.31659(12) 0.4573(3) 0.0451(7) Uani d . 1 1
H H7A 0.1018 0.3138 0.3534 0.054 Uiso calc R 1 1
C C8 0.3453(3) 0.21523(11) 0.5988(2) 0.0419(6) Uani d . 1 1
C C9 0.4375(3) 0.17330(13) 0.5631(3) 0.0509(7) Uani d . 1 1
H H9A 0.5178 0.1933 0.5701 0.061 Uiso calc R 1 1
H H9B 0.4549 0.1413 0.6367 0.061 Uiso calc R 1 1
C C10 0.4468(3) 0.10244(13) 0.3743(3) 0.0497(7) Uani d . 1 1
C C11 0.5663(3) 0.08353(13) 0.4510(3) 0.0553(8) Uani d . 1 1
H H11A 0.6121 0.1029 0.5396 0.066 Uiso calc R 1 1
C C12 0.6220(3) 0.03484(13) 0.3982(3) 0.0557(8) Uani d . 1 1
C C13 0.7478(4) 0.01502(17) 0.4716(4) 0.0773(11) Uani d . 1 1
H H13A 0.7966 0.0344 0.5587 0.093 Uiso calc R 1 1
C C14 0.7983(4) -0.03162(19) 0.4173(5) 0.0876(12) Uani d . 1 1
H H14A 0.8812 -0.0440 0.4676 0.105 Uiso calc R 1 1
C C15 0.7280(4) -0.06119(17) 0.2874(5) 0.0834(11) Uani d . 1 1
H H15A 0.7640 -0.0932 0.2511 0.100 Uiso calc R 1 1
C C16 0.6073(4) -0.04367(15) 0.2131(4) 0.0720(9) Uani d . 1 1
H H16A 0.5608 -0.0640 0.1266 0.086 Uiso calc R 1 1
C C17 0.5506(3) 0.00532(13) 0.2654(3) 0.0571(8) Uani d . 1 1
C C18 0.4268(3) 0.02601(15) 0.1906(4) 0.0661(9) Uani d . 1 1
H H18A 0.3787 0.0067 0.1031 0.079 Uiso calc R 1 1
C C19 0.3755(3) 0.07322(14) 0.2419(3) 0.0601(8) Uani d . 1 1
H H19A 0.2935 0.0862 0.1897 0.072 Uiso calc R 1 1
O O4 -0.1633(3) 0.23117(16) 0.5544(4) 0.1252(13) Uani d . 1 1
N N3 -0.2914(3) 0.29975(15) 0.6060(3) 0.0806(9) Uani d . 1 1
C C20 -0.1981(4) 0.2612(2) 0.6446(5) 0.0867(12) Uani d . 1 1
H H20A -0.1557 0.2566 0.7480 0.104 Uiso calc R 1 1
C C21 -0.3523(5) 0.3130(3) 0.4469(5) 0.140(2) Uani d . 1 1
H H21A -0.3191 0.2873 0.3839 0.209 Uiso calc R 1 1
H H21B -0.3349 0.3532 0.4267 0.209 Uiso calc R 1 1
H H21C -0.4433 0.3074 0.4245 0.209 Uiso calc R 1 1
C C22 -0.3309(5) 0.3340(2) 0.7182(6) 0.1239(18) Uani d . 1 1
H H22A -0.2875 0.3198 0.8187 0.186 Uiso calc R 1 1
H H22B -0.4220 0.3302 0.7002 0.186 Uiso calc R 1 1
H H22C -0.3095 0.3746 0.7100 0.186 Uiso calc R 1 1
O O1W 0.0435(3) 0.16060(13) 0.5727(3) 0.0790(7) Uani d D 1 1
H H1W -0.026(2) 0.1801(15) 0.555(4) 0.083(13) Uiso d D 1 1
H H2W 0.052(3) 0.1599(16) 0.488(2) 0.077(11) Uiso d D 1 1

loop_
_atom_site_aniso_label
_atom_site_aniso_U_11
_atom_site_aniso_U_22
_atom_site_aniso_U_33
_atom_site_aniso_U_12
_atom_site_aniso_U_13
_atom_site_aniso_U_23
Cu1 0.0545(2) 0.0497(2) 0.02148(15) 0.00126(16) 0.01581(13) -0.00012(12)
O1 0.0627(12) 0.0693(13) 0.0306(8) 0.0124(10) 0.0195(8) -0.0002(9)
O2 0.0647(12) 0.0661(12) 0.0226(7) 0.0156(10) 0.0130(8) 0.0006(8)
O3 0.0711(13) 0.0633(13) 0.0326(8) 0.0201(11) 0.0096(9) -0.0056(8)
N1 0.0526(13) 0.0421(12) 0.0252(9) 0.0011(10) 0.0160(9) -0.0010(8)
N2 0.0542(13) 0.0441(12) 0.0231(9) 0.0060(10) 0.0173(10) 0.0022(8)
C1 0.0558(17) 0.0569(17) 0.0360(12) 0.0039(14) 0.0148(13) -0.0043(12)
C2 0.0581(17) 0.0527(17) 0.0359(12) 0.0085(14) 0.0150(13) 0.0010(12)
C3 0.091(3) 0.075(2) 0.0450(15) 0.029(2) 0.0210(16) 0.0076(15)
C4 0.112(3) 0.093(3) 0.0593(19) 0.053(3) 0.025(2) 0.0144(18)
C5 0.100(3) 0.091(3) 0.068(2) 0.046(2) 0.023(2) -0.004(2)
C6 0.078(2) 0.083(2) 0.0483(15) 0.0262(19) 0.0229(16) -0.0055(16)
C7 0.0586(17) 0.0519(16) 0.0263(11) 0.0008(14) 0.0144(11) 0.0028(11)
C8 0.0526(16) 0.0497(16) 0.0274(11) -0.0001(13) 0.0177(11) -0.0017(10)
C9 0.0625(18) 0.0597(18) 0.0311(11) 0.0064(15) 0.0142(12) -0.0034(12)
C10 0.0613(19) 0.0522(17) 0.0390(13) 0.0053(14) 0.0196(13) -0.0001(12)
C11 0.067(2) 0.0593(19) 0.0405(13) 0.0061(15) 0.0171(14) -0.0030(13)
C12 0.071(2) 0.0548(18) 0.0486(14) 0.0086(16) 0.0286(15) 0.0065(13)
C13 0.080(2) 0.086(3) 0.0643(19) 0.030(2) 0.0176(19) 0.0040(18)
C14 0.090(3) 0.090(3) 0.088(3) 0.035(2) 0.032(2) 0.015(2)
C15 0.105(3) 0.058(2) 0.107(3) 0.020(2) 0.063(3) 0.010(2)
C16 0.095(3) 0.053(2) 0.081(2) -0.0040(19) 0.047(2) -0.0072(17)
C17 0.077(2) 0.0449(16) 0.0603(16) 0.0017(16) 0.0376(17) 0.0002(13)
C18 0.074(2) 0.066(2) 0.0602(17) -0.0120(18) 0.0209(17) -0.0189(16)
C19 0.0603(19) 0.066(2) 0.0525(15) 0.0028(16) 0.0146(14) -0.0125(14)
O4 0.124(3) 0.137(3) 0.114(2) 0.051(2) 0.033(2) -0.029(2)
N3 0.072(2) 0.094(2) 0.0735(18) 0.0150(18) 0.0172(16) -0.0088(17)
C20 0.077(3) 0.103(3) 0.077(2) 0.021(2) 0.017(2) -0.006(2)
C21 0.130(4) 0.163(5) 0.092(3) 0.039(4) -0.021(3) -0.011(3)
C22 0.138(4) 0.126(4) 0.127(4) 0.038(4) 0.069(3) -0.018(3)
O1W 0.091(2) 0.099(2) 0.0561(13) 0.0245(16) 0.0344(14) 0.0229(14)

loop_
_atom_type_symbol
_atom_type_description
_atom_type_scat_dispersion_real
_atom_type_scat_dispersion_imag
_atom_type_scat_source
C C 0.0033 0.0016 'International Tables Vol C Tables 4.2.6.8 and 6.1.1.4'
H H 0.0000 0.0000 'International Tables Vol C Tables 4.2.6.8 and 6.1.1.4'
N N 0.0061 0.0033 'International Tables Vol C Tables 4.2.6.8 and 6.1.1.4'
O O 0.0106 0.0060 'International Tables Vol C Tables 4.2.6.8 and 6.1.1.4'
Cu Cu 0.3201 1.2651 'International Tables Vol C Tables 4.2.6.8 and 6.1.1.4'

loop_
_geom_angle_atom_site_label_1
_geom_angle_atom_site_label_2
_geom_angle_atom_site_label_3
_geom_angle_site_symmetry_1
_geom_angle_site_symmetry_3
_geom_angle
_geom_angle_publ_flag
O1 Cu1 N1 . . 93.34(8) yes
O1 Cu1 O2 . . 174.20(6) yes
N1 Cu1 O2 . . 80.86(8) yes
O1 Cu1 N2 . 4_566 93.08(8) yes
N1 Cu1 N2 . 4_566 170.55(9) yes
O2 Cu1 N2 . 4_566 92.70(8) yes
O1 Cu1 O3 . 4_566 89.55(8) yes
O2 Cu1 O3 . 4_566 92.68(8) yes
N1 Cu1 O3 . 4_566 114.62(8) yes
N2 Cu1 O3 4_566 4_566 72.36(8) yes
C1 O1 Cu1 . . 126.80(17) no
C8 O2 Cu1 . . 110.76(16) no
C10 O3 C9 . . 117.2(2) no
C7 N1 N2 . . 119.25(19) no
C7 N1 Cu1 . . 126.97(18) no
N2 N1 Cu1 . . 113.78(14) no
C8 N2 N1 . . 110.02(18) no
C8 N2 Cu1 . 4_565 124.75(17) no
N1 N2 Cu1 . 4_565 124.68(14) no
O1 C1 C6 . . 119.2(2) no
O1 C1 C2 . . 123.3(2) no
C6 C1 C2 . . 117.5(2) no
C3 C2 C7 . . 117.4(2) no
C3 C2 C1 . . 118.9(3) no
C7 C2 C1 . . 123.7(2) no
C4 C3 C2 . . 121.8(3) no
C4 C3 H3A . . 119.1 no
C2 C3 H3A . . 119.1 no
C3 C4 C5 . . 118.6(3) no
C3 C4 H4A . . 120.7 no
C5 C4 H4A . . 120.7 no
C6 C5 C4 . . 121.0(3) no
C6 C5 H5A . . 119.5 no
C4 C5 H5A . . 119.5 no
C5 C6 C1 . . 122.2(3) no
C5 C6 H6A . . 118.9 no
C1 C6 H6A . . 118.9 no
N1 C7 C2 . . 124.4(2) no
N1 C7 H7A . . 117.8 no
C2 C7 H7A . . 117.8 no
O2 C8 N2 . . 124.0(2) no
O2 C8 C9 . . 116.0(2) no
N2 C8 C9 . . 119.9(2) no
O3 C9 C8 . . 109.9(2) no
O3 C9 H9A . . 109.7 no
C8 C9 H9A . . 109.7 no
O3 C9 H9B . . 109.7 no
C8 C9 H9B . . 109.7 no
H9A C9 H9B . . 108.2 no
C11 C10 O3 . . 125.2(2) no
C11 C10 C19 . . 120.4(3) no
O3 C10 C19 . . 114.4(3) no
C10 C11 C12 . . 120.9(3) no
C10 C11 H11A . . 119.6 no
C12 C11 H11A . . 119.6 no
C17 C12 C11 . . 118.9(3) no
C17 C12 C13 . . 118.4(3) no
C11 C12 C13 . . 122.7(3) no
C14 C13 C12 . . 121.0(3) no
C14 C13 H13A . . 119.5 no
C12 C13 H13A . . 119.5 no
C13 C14 C15 . . 120.8(4) no
C13 C14 H14A . . 119.6 no
C15 C14 H14A . . 119.6 no
C16 C15 C14 . . 120.2(4) no
C16 C15 H15A . . 119.9 no
C14 C15 H15A . . 119.9 no
C15 C16 C17 . . 121.0(3) no
C15 C16 H16A . . 119.5 no
C17 C16 H16A . . 119.5 no
C18 C17 C12 . . 118.3(3) no
C18 C17 C16 . . 123.1(3) no
C12 C17 C16 . . 118.5(3) no
C19 C18 C17 . . 122.0(3) no
C19 C18 H18A . . 119.0 no
C17 C18 H18A . . 119.0 no
C18 C19 C10 . . 119.6(3) no
C18 C19 H19A . . 120.2 no
C10 C19 H19A . . 120.2 no
C20 N3 C21 . . 120.4(4) no
C20 N3 C22 . . 122.2(4) no
C21 N3 C22 . . 117.2(4) no
O4 C20 N3 . . 124.2(4) no
O4 C20 H20A . . 117.9 no
N3 C20 H20A . . 117.9 no
N3 C21 H21A . . 109.5 no
N3 C21 H21B . . 109.5 no
H21A C21 H21B . . 109.5 no
N3 C21 H21C . . 109.5 no
H21A C21 H21C . . 109.5 no
H21B C21 H21C . . 109.5 no
N3 C22 H22A . . 109.5 no
N3 C22 H22B . . 109.5 no
H22A C22 H22B . . 109.5 no
N3 C22 H22C . . 109.5 no
H22A C22 H22C . . 109.5 no
H22B C22 H22C . . 109.5 no
H1W O1W H2W . . 99(3) no

loop_
_geom_bond_atom_site_label_1
_geom_bond_atom_site_label_2
_geom_bond_site_symmetry_2
_geom_bond_distance
_geom_bond_publ_flag
Cu1 O1 . 1.888(2) yes
Cu1 N1 . 1.9304(19) yes
Cu1 O2 . 1.949(2) yes
Cu1 N2 4_566 1.9915(18) yes
Cu1 O3 4_566 2.5008(19) yes
O1 C1 . 1.320(3) yes
O2 C8 . 1.277(3) yes
O3 C10 . 1.377(3) no
O3 C9 . 1.414(3) no
N1 C7 . 1.280(3) yes
N1 N2 . 1.396(3) yes
N2 C8 . 1.312(3) yes
N2 Cu1 4_565 1.9915(18) no
C1 C6 . 1.386(4) no
C1 C2 . 1.430(4) no
C2 C3 . 1.410(4) no
C2 C7 . 1.419(4) no
C3 C4 . 1.362(5) no
C3 H3A . 0.9300 no
C4 C5 . 1.395(5) no
C4 H4A . 0.9300 no
C5 C6 . 1.363(4) no
C5 H5A . 0.9300 no
C6 H6A . 0.9300 no
C7 H7A . 0.9300 no
C8 C9 . 1.485(4) no
C9 H9A . 0.9700 no
C9 H9B . 0.9700 no
C10 C11 . 1.356(4) no
C10 C19 . 1.402(4) no
C11 C12 . 1.411(4) no
C11 H11A . 0.9300 no
C12 C17 . 1.408(4) no
C12 C13 . 1.413(5) no
C13 C14 . 1.351(5) no
C13 H13A . 0.9300 no
C14 C15 . 1.387(5) no
C14 H14A . 0.9300 no
C15 C16 . 1.352(5) no
C15 H15A . 0.9300 no
C16 C17 . 1.419(5) no
C16 H16A . 0.9300 no
C17 C18 . 1.404(5) no
C18 C19 . 1.353(4) no
C18 H18A . 0.9300 no
C19 H19A . 0.9300 no
O4 C20 . 1.212(5) no
N3 C20 . 1.309(5) no
N3 C21 . 1.445(5) no
N3 C22 . 1.446(5) no
C20 H20A . 0.9300 no
C21 H21A . 0.9600 no
C21 H21B . 0.9600 no
C21 H21C . 0.9600 no
C22 H22A . 0.9600 no
C22 H22B . 0.9600 no
C22 H22C . 0.9600 no
O1W H1W . 0.850(18) no
O1W H2W . 0.808(18) no

loop_
_geom_hbond_atom_site_label_D
_geom_hbond_atom_site_label_H
_geom_hbond_atom_site_label_A
_geom_hbond_site_symmetry_A
_geom_hbond_distance_DH
_geom_hbond_distance_HA
_geom_hbond_distance_DA
_geom_hbond_angle_DHA
O1W H1W O4 . 0.850(18) 1.89(2) 2.726(4) 168(4)
O1W H2W O1 4_565 0.808(18) 2.16(2) 2.959(3) 171(4)

loop_
_geom_torsion_atom_site_label_1
_geom_torsion_atom_site_label_2
_geom_torsion_atom_site_label_3
_geom_torsion_atom_site_label_4
_geom_torsion_site_symmetry_1
_geom_torsion_site_symmetry_4
_geom_torsion
_geom_torsion_publ_flag
N1 Cu1 O1 C1 . . -13.2(2) no
O2 Cu1 O1 C1 . . -11.2(10) no
N2 Cu1 O1 C1 4_566 . 173.8(2) no
O1 Cu1 O2 C8 . . -8.3(10) no
N1 Cu1 O2 C8 . . -6.38(18) no
N2 Cu1 O2 C8 4_566 . 166.65(19) no
O1 Cu1 N1 C7 . . 6.5(2) no
O2 Cu1 N1 C7 . . -173.3(2) no
N2 Cu1 N1 C7 4_566 . 139.2(5) no
O1 Cu1 N1 N2 . . -173.39(17) no
O2 Cu1 N1 N2 . . 6.81(17) no
N2 Cu1 N1 N2 4_566 . -40.7(6) no
C7 N1 N2 C8 . . 174.2(2) no
Cu1 N1 N2 C8 . . -5.9(3) no
C7 N1 N2 Cu1 . 4_565 -14.0(3) no
Cu1 N1 N2 Cu1 . 4_565 165.92(11) no
Cu1 O1 C1 C6 . . -167.8(2) no
Cu1 O1 C1 C2 . . 12.5(4) no
O1 C1 C2 C3 . . 179.3(3) no
C6 C1 C2 C3 . . -0.4(4) no
O1 C1 C2 C7 . . -1.4(5) no
C6 C1 C2 C7 . . 178.9(3) no
C7 C2 C3 C4 . . -178.8(4) no
C1 C2 C3 C4 . . 0.6(5) no
C2 C3 C4 C5 . . -0.1(7) no
C3 C4 C5 C6 . . -0.5(7) no
C4 C5 C6 C1 . . 0.7(6) no
O1 C1 C6 C5 . . -179.9(3) no
C2 C1 C6 C5 . . -0.2(5) no
N2 N1 C7 C2 . . -179.0(3) no
Cu1 N1 C7 C2 . . 1.1(4) no
C3 C2 C7 N1 . . 173.6(3) no
C1 C2 C7 N1 . . -5.8(5) no
Cu1 O2 C8 N2 . . 5.3(3) no
Cu1 O2 C8 C9 . . -177.4(2) no
N1 N2 C8 O2 . . 0.3(4) no
Cu1 N2 C8 O2 4_565 . -171.5(2) no
N1 N2 C8 C9 . . -176.9(2) no
Cu1 N2 C8 C9 4_565 . 11.3(4) no
C10 O3 C9 C8 . . -167.3(2) no
O2 C8 C9 O3 . . 157.0(2) no
N2 C8 C9 O3 . . -25.6(4) no
C9 O3 C10 C11 . . -15.4(4) no
C9 O3 C10 C19 . . 165.4(3) no
O3 C10 C11 C12 . . -178.1(3) no
C19 C10 C11 C12 . . 1.0(5) no
C10 C11 C12 C17 . . -1.1(5) no
C10 C11 C12 C13 . . 177.7(3) no
C17 C12 C13 C14 . . -0.8(6) no
C11 C12 C13 C14 . . -179.6(4) no
C12 C13 C14 C15 . . 0.3(6) no
C13 C14 C15 C16 . . -0.1(7) no
C14 C15 C16 C17 . . 0.5(6) no
C11 C12 C17 C18 . . 0.4(5) no
C13 C12 C17 C18 . . -178.5(3) no
C11 C12 C17 C16 . . -179.9(3) no
C13 C12 C17 C16 . . 1.2(5) no
C15 C16 C17 C18 . . 178.6(3) no
C15 C16 C17 C12 . . -1.1(5) no
C12 C17 C18 C19 . . 0.4(5) no
C16 C17 C18 C19 . . -179.3(3) no
C17 C18 C19 C10 . . -0.5(5) no
C11 C10 C19 C18 . . -0.2(5) no
O3 C10 C19 C18 . . 178.9(3) no
C21 N3 C20 O4 . . -6.1(8) no
C22 N3 C20 O4 . . 179.0(5) no
Cu1 N1 N2 Cu1 . 4_565 165.92(11) no
